data_2208221
loop_
_publ_author_name
'Coker, Nathan L.'
'Bedel, Charles E.'
'Krause, Jeanette A.'
'Elder, R. C.'

_publ_section_title
;
 <i>catena</i>-Poly[ammonium
 [bis(thiocyanato)aurate(I)](<i>Au{---</i>Au})]
;
_journal_coeditor_code XU6095
_journal_issue 2
_journal_name_full 'Acta Crystallographica Section E'
_journal_page_first m319
_journal_page_last m321
_journal_paper_doi 10.1107/S1600536806001577
_journal_volume 62
_journal_year 2006
_chemical_formula_iupac '(N H4 N) [Au (N C S)2]'
_chemical_formula_moiety 'H4 N +, C2 Au N2 S2 -'
_chemical_formula_sum 'C2 H4 Au N3 S2'
_chemical_formula_weight 331.17
_chemical_melting_point '164 \% with decomposition'
_chemical_name_systematic
;
catena-Poly[ammonium [bis(thiocyanato)gold(I)](Au---Au)]
;
_space_group_IT_number 15
_symmetry_cell_setting monoclinic
_symmetry_space_group_name_Hall '-C 2yc'
_symmetry_space_group_name_H-M 'C 1 2/c 1'
_atom_sites_solution_hydrogens mixed
_atom_sites_solution_primary direct
_atom_sites_solution_secondary difmap
_audit_creation_method SHELXL-97
_cell_angle_alpha 90.00
_cell_angle_beta 110.1220(10)
_cell_angle_gamma 90.00
_cell_formula_units_Z 8
_cell_length_a 12.9665(2)
_cell_length_b 6.31320(10)
_cell_length_c 17.6643(3)
_cell_measurement_reflns_used 3756
_cell_measurement_temperature 150(2)
_cell_measurement_theta_max 67.68
_cell_measurement_theta_min 5.33
_cell_volume 1357.74(4)
_computing_cell_refinement 'SAINT (Bruker, 2002)'
_computing_data_collection 'SMART (Bruker, 2002)'
_computing_data_reduction SAINT
_computing_molecular_graphics 'SHELXTL and DIAMOND (Brandenburg, 2005)'
_computing_publication_material SHELXTL
_computing_structure_refinement SHELXTL
_computing_structure_solution 'SHELXTL (Bruker, 2003)'
_diffrn_ambient_temperature 150(2)
_diffrn_detector_area_resol_mean 0.83
_diffrn_measured_fraction_theta_full 0.98
_diffrn_measured_fraction_theta_max 0.98
_diffrn_measurement_device_type 'SMART6000 CCD'
_diffrn_measurement_method \w
_diffrn_radiation_monochromator graphite
_diffrn_radiation_source 'fine-focus sealed tube'
_diffrn_radiation_type CuK\a
_diffrn_radiation_wavelength 1.54184
_diffrn_reflns_av_R_equivalents 0.029
_diffrn_reflns_av_sigmaI/netI 0.020
_diffrn_reflns_limit_h_max 15
_diffrn_reflns_limit_h_min -15
_diffrn_reflns_limit_k_max 7
_diffrn_reflns_limit_k_min -6
_diffrn_reflns_limit_l_max 21
_diffrn_reflns_limit_l_min -21
_diffrn_reflns_number 5457
_diffrn_reflns_theta_full 67.7
_diffrn_reflns_theta_max 67.68
_diffrn_reflns_theta_min 5.33
_diffrn_standards_interval_count 0
_diffrn_standards_interval_time 0
_diffrn_standards_number 0
_exptl_absorpt_coefficient_mu 45.689
_exptl_absorpt_correction_T_max 0.256
_exptl_absorpt_correction_T_min 0.061
_exptl_absorpt_correction_type multi-scan
_exptl_absorpt_process_details '(SADABS; Sheldrick, 2003)'
_exptl_crystal_colour colorless
_exptl_crystal_density_diffrn 3.240
_exptl_crystal_description rod
_exptl_crystal_F_000 1184
_exptl_crystal_size_max 0.11
_exptl_crystal_size_mid 0.04
_exptl_crystal_size_min 0.03
_refine_diff_density_max 0.97
_refine_diff_density_min -1.58
_refine_ls_extinction_coef 0.000284(16)
_refine_ls_extinction_expression Fc^*^=kFc[1+0.001xFc^2^\l^3^/sin(2\q)]^-1/4^
_refine_ls_extinction_method SHELXL97
_refine_ls_goodness_of_fit_ref 1.156
_refine_ls_hydrogen_treatment constr
_refine_ls_matrix_type full
_refine_ls_number_parameters 75
_refine_ls_number_reflns 1209
_refine_ls_number_restraints 0
_refine_ls_restrained_S_all 1.156
_refine_ls_R_factor_all 0.024
_refine_ls_R_factor_gt 0.022
_refine_ls_shift/su_max 0.000
_refine_ls_shift/su_mean 0.000
_refine_ls_structure_factor_coef Fsqd
_refine_ls_weighting_details 'calc w=1/[\s^2^(Fo^2^)+(0.033P)^2^+4.3348P] where P=(Fo^2^+2Fc^2^)/3'
_refine_ls_weighting_scheme calc
_refine_ls_wR_factor_gt 0.058
_refine_ls_wR_factor_ref 0.059
_reflns_number_gt 1123
_reflns_number_total 1209
_reflns_threshold_expression I>2\s(I)
_cod_data_source_file xu6095.cif
_cod_data_source_block I
_cod_depositor_comments
;
The following automatic conversions were performed:
'_symmetry_cell_setting' value 'Monoclinic' changed to 'monoclinic'
according to '/home/saulius/struct/CIF-dictionaries/cif_core.dic'
dictionary named 'cif_core.dic' version 2.4.1 from 2010-06-29.

Automatic conversion script
Id: cif_fix_enum 1527 2010-12-29 10:47:43Z saulius 

The following automatic conversions were performed:

'_symmetry_cell_setting' value 'Monoclinic' changed to 'monoclinic'
according to /home/saulius/struct/CIF-dictionaries/cif_core.dic
dictionary named 'cif_core.dic' version 2.4.1 from 2010-06-29.

Automatic conversion script
Id: cif_fix_values 1715 2011-07-08 13:25:40Z adriana 
;
_cod_original_sg_symbol_H-M 'C 2/c'
_cod_database_code 2208221
_cod_database_fobs_code 2208221

loop_
_symmetry_equiv_pos_as_xyz
'x, y, z'
'-x, y, -z+1/2'
'x+1/2, y+1/2, z'
'-x+1/2, y+1/2, -z+1/2'
'-x, -y, -z'
'x, -y, z-1/2'
'-x+1/2, -y+1/2, -z'
'x+1/2, -y+1/2, z-1/2'

loop_
_atom_site_label
_atom_site_fract_x
_atom_site_fract_y
_atom_site_fract_z
_atom_site_U_iso_or_equiv
_atom_site_adp_type
_atom_site_calc_flag
_atom_site_refinement_flags
_atom_site_occupancy
_atom_site_type_symbol
N3 0.3265(3) 0.4904(6) 0.4413(2) 0.0247(8) Uani d . 1 N
H1 0.3677 0.6016 0.4700 0.037 Uiso d . 1 H
H2 0.3795 0.3984 0.4481 0.037 Uiso d . 1 H
H3 0.2768 0.4585 0.4629 0.037 Uiso d . 1 H
H4 0.2885 0.5604 0.3989 0.037 Uiso d . 1 H
Au1 0.5000 0.32757(4) 0.2500 0.01534(14) Uani d S 1 Au
Au2 0.5000 0.83005(4) 0.2500 0.01348(14) Uani d S 1 Au
S1 0.68661(9) 0.31698(17) 0.27506(6) 0.0211(3) Uani d . 1 S
S2 0.51549(10) 0.80341(17) 0.38350(6) 0.0226(3) Uani d . 1 S
N1 0.7635(3) 0.5370(7) 0.4234(3) 0.0287(9) Uani d . 1 N
N2 0.5183(3) 1.2261(6) 0.4365(2) 0.0235(8) Uani d . 1 N
C1 0.7301(4) 0.4525(7) 0.3623(3) 0.0190(9) Uani d . 1 C
C2 0.5166(3) 1.0562(7) 0.4128(2) 0.0145(9) Uani d . 1 C

loop_
_atom_site_aniso_label
_atom_site_aniso_U_11
_atom_site_aniso_U_22
_atom_site_aniso_U_33
_atom_site_aniso_U_12
_atom_site_aniso_U_13
_atom_site_aniso_U_23
N3 0.028(2) 0.021(2) 0.0213(19) 0.0007(16) 0.0028(16) 0.0032(16)
Au1 0.0198(2) 0.0153(2) 0.00869(19) 0.000 0.00201(12) 0.000
Au2 0.01860(19) 0.0152(2) 0.00682(18) 0.000 0.00463(12) 0.000
S1 0.0214(5) 0.0229(6) 0.0191(6) 0.0008(4) 0.0070(4) -0.0029(4)
S2 0.0431(7) 0.0182(5) 0.0087(5) 0.0062(5) 0.0117(5) 0.0027(4)
N1 0.021(2) 0.034(2) 0.026(2) 0.0022(17) 0.0003(18) -0.0086(18)
N2 0.036(2) 0.025(2) 0.0115(18) 0.0018(17) 0.0104(16) -0.0011(16)
C1 0.011(2) 0.019(2) 0.026(3) 0.0030(15) 0.0039(18) 0.0024(18)
C2 0.017(2) 0.022(2) 0.0049(19) 0.0020(15) 0.0039(16) 0.0012(16)

loop_
_atom_type_symbol
_atom_type_description
_atom_type_scat_dispersion_real
_atom_type_scat_dispersion_imag
_atom_type_scat_source
C C 0.0181 0.0091 'International Tables Vol C Tables 4.2.6.8 and 6.1.1.4'
H H 0.0000 0.0000 'International Tables Vol C Tables 4.2.6.8 and 6.1.1.4'
N N 0.0311 0.0180 'International Tables Vol C Tables 4.2.6.8 and 6.1.1.4'
S S 0.3331 0.5567 'International Tables Vol C Tables 4.2.6.8 and 6.1.1.4'
Au Au -4.4197 7.2980 'International Tables Vol C Tables 4.2.6.8 and 6.1.1.4'

loop_
_geom_angle_atom_site_label_1
_geom_angle_atom_site_label_2
_geom_angle_atom_site_label_3
_geom_angle_site_symmetry_1
_geom_angle_site_symmetry_3
_geom_angle
H1 N3 H2 . . 98.7
H1 N3 H3 . . 108.0
H2 N3 H3 . . 116.6
H1 N3 H4 . . 97.9
H2 N3 H4 . . 130.2
H3 N3 H4 . . 102.0
S1 Au1 S1 . 2_655 176.68(5)
S1 Au1 Au2 . 1_545 88.34(3)
Au2 Au1 Au2 1_545 . 180.0
S2 Au2 S2 2_655 . 171.63(5)
S2 Au2 Au1 . 1_565 94.19(3)
C1 S1 Au1 . . 99.22(15)
C2 S2 Au2 . . 103.59(15)
N1 C1 S1 . . 176.6(4)
N2 C2 S2 . . 176.8(4)

loop_
_geom_bond_atom_site_label_1
_geom_bond_atom_site_label_2
_geom_bond_site_symmetry_2
_geom_bond_distance
N3 H1 . 0.9211
N3 H2 . 0.8757
N3 H3 . 0.8780
N3 H4 . 0.8635
Au1 S1 . 2.3062(11)
Au1 Au2 1_545 3.1409(3)
Au1 Au2 . 3.1723(3)
Au2 S2 . 2.3030(10)
S1 C1 . 1.680(5)
S2 C2 . 1.676(4)
N1 C1 . 1.148(6)
N2 C2 . 1.149(6)

loop_
_geom_hbond_atom_site_label_D
_geom_hbond_atom_site_label_H
_geom_hbond_atom_site_label_A
_geom_hbond_site_symmetry_A
_geom_hbond_distance_DH
_geom_hbond_distance_HA
_geom_hbond_distance_DA
_geom_hbond_angle_DHA
_geom_hbond_publ_flag
N3 H1 N2 5_676 0.92 2.10 2.987(6) 161 y
N3 H2 N2 1_545 0.88 2.17 3.020(6) 163 y
N3 H3 N1 5_666 0.88 2.24 3.004(6) 145 y

loop_
_geom_torsion_atom_site_label_1
_geom_torsion_atom_site_label_2
_geom_torsion_atom_site_label_3
_geom_torsion_atom_site_label_4
_geom_torsion_site_symmetry_1
_geom_torsion
Au2 Au1 S1 C1 1_545 -121.37(16)
Au2 Au1 S1 C1 . 58.63(16)
Au1 Au2 S2 C2 1_565 1.00(16)
